data_1513169
loop_
_publ_author_name
'Lamsh\"oft, M.'
'Ivanova, B.'

_publ_section_title
;
 Review: Protonation and coordination ability of small peptides -
 theoretical and experimental approaches for elucidation
;
_journal_issue 14
_journal_name_full 'Journal of Coordination Chemistry'
_journal_page_first 2419
_journal_page_last 2442
_journal_paper_doi 10.1080/00958972.2011.598926
_journal_volume 64
_journal_year 2011
_chemical_formula_moiety 'C4 H8 Cu N2 O5'
_chemical_formula_sum 'C4 H8 Cu N2 O5'
_chemical_formula_weight 227.66
_chemical_melting_point 310
_chemical_name_common cis-bis(glycinato)Cu(II)
_space_group_IT_number 19
_symmetry_cell_setting orthorhombic
_symmetry_space_group_name_Hall 'P 2ac 2ab'
_symmetry_space_group_name_H-M 'P 21 21 21'
_atom_sites_solution_hydrogens geom
_atom_sites_solution_primary direct
_atom_sites_solution_secondary difmap
_audit_creation_method SHELXL-97
_cell_angle_alpha 90.00
_cell_angle_beta 90.00
_cell_angle_gamma 90.00
_cell_formula_units_Z 4
_cell_length_a 5.229(3)
_cell_length_b 10.824(7)
_cell_length_c 13.514(9)
_cell_measurement_temperature 206(2)
_cell_volume 764.9(8)
_computing_cell_refinement 'Bruker SAINT'
_computing_data_collection 'Bruker GIS'
_computing_data_reduction 'Bruker SAINT'
_computing_molecular_graphics 'Bruker APEX2'
_computing_structure_refinement 'SHELXL-97 (Sheldrick, 2008)'
_computing_structure_solution 'SHELXS-97 (Sheldrick, 2008)'
_diffrn_ambient_temperature 206(2)
_diffrn_measured_fraction_theta_full 0.981
_diffrn_measured_fraction_theta_max 0.981
_diffrn_measurement_device_type 'Bruker SMART X2S'
_diffrn_measurement_method '\w scans'
_diffrn_radiation_monochromator 'doubly curved silicon crystal'
_diffrn_radiation_source 'micro-focus sealed tube'
_diffrn_radiation_type MoK\a
_diffrn_radiation_wavelength 0.71073
_diffrn_reflns_av_R_equivalents 0.1344
_diffrn_reflns_av_sigmaI/netI 0.1281
_diffrn_reflns_limit_h_max 6
_diffrn_reflns_limit_h_min -6
_diffrn_reflns_limit_k_max 12
_diffrn_reflns_limit_k_min -12
_diffrn_reflns_limit_l_max 16
_diffrn_reflns_limit_l_min -13
_diffrn_reflns_number 3873
_diffrn_reflns_theta_full 25.03
_diffrn_reflns_theta_max 25.03
_diffrn_reflns_theta_min 2.41
_exptl_absorpt_coefficient_mu 2.841
_exptl_absorpt_correction_T_max 0.5352
_exptl_absorpt_correction_T_min 0.4001
_exptl_absorpt_correction_type multi-scan
_exptl_crystal_colour blue
_exptl_crystal_density_diffrn 1.977
_exptl_crystal_density_method 'not measured'
_exptl_crystal_description plate
_exptl_crystal_F_000 460
_exptl_crystal_size_max 0.53
_exptl_crystal_size_mid 0.28
_exptl_crystal_size_min 0.22
_refine_diff_density_max 1.025
_refine_diff_density_min -1.662
_refine_diff_density_rms 0.232
_refine_ls_abs_structure_details 'Flack H D (1983), Acta Cryst. A39, 876-881'
_refine_ls_abs_structure_Flack 0.07(7)
_refine_ls_extinction_coef 0.016(6)
_refine_ls_extinction_expression Fc^*^=kFc[1+0.001xFc^2^\l^3^/sin(2\q)]^-1/4^
_refine_ls_extinction_method SHELXL
_refine_ls_goodness_of_fit_ref 1.066
_refine_ls_hydrogen_treatment mixed
_refine_ls_matrix_type full
_refine_ls_number_parameters 122
_refine_ls_number_reflns 1312
_refine_ls_number_restraints 0
_refine_ls_restrained_S_all 1.066
_refine_ls_R_factor_all 0.0993
_refine_ls_R_factor_gt 0.0755
_refine_ls_shift/su_max 0.016
_refine_ls_shift/su_mean 0.005
_refine_ls_structure_factor_coef Fsqd
_refine_ls_weighting_details 'calc w=1/[\s^2^(Fo^2^)+(0.1075P)^2^+0.0000P] where P=(Fo^2^+2Fc^2^)/3'
_refine_ls_weighting_scheme calc
_refine_ls_wR_factor_gt 0.1779
_refine_ls_wR_factor_ref 0.1996
_reflns_number_gt 936
_reflns_number_total 1312
_reflns_threshold_expression >2sigma(I)
_cod_data_source_file Struct-200-14.cif
_cod_data_source_block 200-14
_cod_depositor_comments
;
The following automatic conversions were performed:

'_chemical_melting_point' value '310K' was changed to '310' - the
value should be numeric and without a unit
designator.

'_symmetry_cell_setting' value 'Orthorhombic' changed to
'orthorhombic' according to the built-in table from CIF Core
dictionary named 'cif_core.dic' version 2.4.1 from 2010-06-29.

Automatic conversion script
Id: cif_fix_values 1891 2012-01-12 08:04:46Z andrius 
;
_cod_database_code 1513169

loop_
_symmetry_equiv_pos_as_xyz
'x, y, z'
'x+1/2, -y+1/2, -z'
'-x, y+1/2, -z+1/2'
'-x+1/2, -y, z+1/2'

loop_
_atom_site_label
_atom_site_type_symbol
_atom_site_fract_x
_atom_site_fract_y
_atom_site_fract_z
_atom_site_U_iso_or_equiv
_atom_site_adp_type
_atom_site_occupancy
_atom_site_symmetry_multiplicity
_atom_site_calc_flag
_atom_site_refinement_flags
Cu1 Cu 0.0894(2) 0.35288(13) 0.84887(11) 0.0261(6) Uani 1 1 d .
O1 O 0.3757(15) 0.3697(8) 1.1195(6) 0.0323(19) Uani 1 1 d .
O2 O 0.3227(13) 0.3329(7) 0.9605(6) 0.0269(19) Uani 1 1 d .
O3 O 0.3082(15) 0.2588(8) 0.7573(7) 0.036(2) Uani 1 1 d .
C1 C 0.217(2) 0.2454(10) 0.6704(9) 0.025(3) Uani 1 1 d .
C2 C -0.028(2) 0.3136(12) 0.6475(11) 0.034(3) Uani 1 1 d .
H2A H 0.0087 0.3779 0.5984 0.041 Uiso 1 1 calc R
H2B H -0.1491 0.2556 0.6175 0.041 Uiso 1 1 calc R
N1 N -0.145(2) 0.3689(11) 0.7298(9) 0.037(3) Uani 1 1 d .
H1A H -0.08(3) 0.362(12) 0.788(12) 0.045 Uiso 1 1 calc .
H1B H -0.29(3) 0.410(12) 0.723(11) 0.045 Uiso 1 1 calc .
O4 O 0.3287(19) 0.1842(8) 0.6048(7) 0.043(2) Uani 1 1 d .
N2 N -0.1398(19) 0.4349(9) 0.9508(9) 0.029(2) Uani 1 1 d .
H2C H -0.07(3) 0.393(11) 0.902(11) 0.034 Uiso 1 1 calc .
H2D H -0.29(3) 0.470(11) 0.944(10) 0.034 Uiso 1 1 calc .
C3 C -0.002(2) 0.4460(10) 1.0428(9) 0.029(3) Uani 1 1 d .
H3A H -0.1057 0.4115 1.0966 0.035 Uiso 1 1 calc R
H3B H 0.0276 0.5336 1.0572 0.035 Uiso 1 1 calc R
C4 C 0.251(2) 0.3795(9) 1.0388(10) 0.025(3) Uani 1 1 d .
O5 O 0.3077(19) 0.5406(8) 0.7988(8) 0.050(3) Uani 1 1 d .

loop_
_atom_site_aniso_label
_atom_site_aniso_U_11
_atom_site_aniso_U_22
_atom_site_aniso_U_33
_atom_site_aniso_U_23
_atom_site_aniso_U_13
_atom_site_aniso_U_12
Cu1 0.0163(7) 0.0425(8) 0.0195(8) -0.0015(7) -0.0011(7) 0.0061(7)
O1 0.026(4) 0.058(5) 0.012(4) -0.007(4) -0.004(3) -0.002(4)
O2 0.016(3) 0.034(4) 0.031(5) -0.008(4) 0.007(4) 0.006(3)
O3 0.032(5) 0.055(5) 0.021(5) -0.010(4) -0.003(4) -0.001(4)
C1 0.024(5) 0.030(5) 0.021(8) 0.004(5) 0.001(5) -0.010(5)
C2 0.019(5) 0.048(6) 0.036(8) -0.004(7) -0.002(6) 0.004(5)
N1 0.037(6) 0.056(7) 0.019(6) -0.014(6) 0.000(5) 0.016(6)
O4 0.053(6) 0.049(5) 0.027(5) -0.026(4) 0.003(4) -0.001(4)
N2 0.017(5) 0.042(6) 0.026(6) -0.007(5) 0.000(5) 0.013(4)
C3 0.040(7) 0.028(5) 0.019(7) -0.001(6) -0.005(5) 0.006(5)
C4 0.020(5) 0.024(6) 0.032(8) -0.001(5) 0.006(6) -0.003(5)
O5 0.057(6) 0.051(5) 0.042(7) 0.024(5) -0.013(5) -0.017(5)

loop_
_atom_type_symbol
_atom_type_description
_atom_type_scat_dispersion_real
_atom_type_scat_dispersion_imag
_atom_type_scat_source
C C 0.0033 0.0016 'International Tables Vol C Tables 4.2.6.8 and 6.1.1.4'
H H 0.0000 0.0000 'International Tables Vol C Tables 4.2.6.8 and 6.1.1.4'
N N 0.0061 0.0033 'International Tables Vol C Tables 4.2.6.8 and 6.1.1.4'
O O 0.0106 0.0060 'International Tables Vol C Tables 4.2.6.8 and 6.1.1.4'
Cu Cu 0.3201 1.2651 'International Tables Vol C Tables 4.2.6.8 and 6.1.1.4'

loop_
_geom_angle_atom_site_label_1
_geom_angle_atom_site_label_2
_geom_angle_atom_site_label_3
_geom_angle
O2 Cu1 O3 93.7(3)
O2 Cu1 N1 177.8(4)
O3 Cu1 N1 84.1(4)
O2 Cu1 N2 83.9(4)
O3 Cu1 N2 174.6(4)
N1 Cu1 N2 98.3(4)
O2 Cu1 O5 90.8(3)
O3 Cu1 O5 89.1(4)
N1 Cu1 O5 89.5(4)
N2 Cu1 O5 95.8(4)
C4 O2 Cu1 115.4(7)
C1 O3 Cu1 114.9(8)
O4 C1 O3 122.6(11)
O4 C1 C2 120.6(12)
O3 C1 C2 116.7(11)
N1 C2 C1 114.6(12)
N1 C2 H2A 108.6
C1 C2 H2A 108.6
N1 C2 H2B 108.6
C1 C2 H2B 108.7
H2A C2 H2B 107.6
C2 N1 Cu1 109.2(9)
C2 N1 H1A 135(10)
Cu1 N1 H1A 33(10)
C2 N1 H1B 129(10)
Cu1 N1 H1B 120(10)
H1A N1 H1B 96(10)
C3 N2 Cu1 109.1(7)
C3 N2 H2C 109(10)
Cu1 N2 H2C 16(10)
C3 N2 H2D 117(10)
Cu1 N2 H2D 133(10)
H2C N2 H2D 133(10)
N2 C3 C4 111.6(10)
N2 C3 H3A 109.3
C4 C3 H3A 109.3
N2 C3 H3B 109.3
C4 C3 H3B 109.3
H3A C3 H3B 108.0
O2 C4 O1 123.0(10)
O2 C4 C3 119.6(11)
O1 C4 C3 117.3(10)

loop_
_geom_bond_atom_site_label_1
_geom_bond_atom_site_label_2
_geom_bond_distance
Cu1 O2 1.952(8)
Cu1 O3 1.969(8)
Cu1 N1 2.030(12)
Cu1 N2 2.031(11)
Cu1 O5 2.427(9)
O1 C4 1.275(15)
O2 C4 1.231(14)
O3 C1 1.275(14)
C1 O4 1.251(14)
C1 C2 1.512(16)
C2 N1 1.403(16)
C2 H2A 0.9800
C2 H2B 0.9800
N1 H1A 0.68(16)
N1 H1B 0.86(14)
N2 C3 1.442(15)
N2 H2C 0.60(15)
N2 H2D 0.51(14)
C3 C4 1.506(15)
C3 H3A 0.9800
C3 H3B 0.9800
